data_8105658
loop_
_publ_author_name
'Wang, Jia-Zhen'
'Weng, Wei-Zhao'
'Ma, Ying'
'He, Xiu-Ting'
'Meng, Qing-Guo'

_publ_section_title
;
 Crystal structure of
 (1S,3aR,3bR,10aR,10bR,12aR)-8-amino-3a,3b,6,6,10a-pentamethyl-1-((S)-2,6,6-trimethyltetrahydro-2H-pyran-2-yl)-2,3,3a,3b,4,5,5a,6,10,10a,10b,11,12,12a-tetradecahydro-1H-cyclopenta[7,8]phenanthro[2,3-d]thiazol-12-ol
 -- a panaxadiol dervative, C31H50N2O2S
;
_journal_issue 3
_journal_name_full 'Zeitschrift f\"ur Kristallographie - New Crystal Structures'
_journal_page_first 397
_journal_page_last 400
_journal_paper_doi 10.1515/ncrs-2018-0238
_journal_volume 234
_journal_year 2019
_chemical_absolute_configuration ad
_chemical_formula_moiety 'C31 H50 N2 O2 S'
_chemical_formula_sum 'C31 H50 N2 O2 S'
_chemical_formula_weight 514.79
_space_group_crystal_system orthorhombic
_space_group_IT_number 19
_space_group_name_Hall 'P 2ac 2ab'
_space_group_name_H-M_alt 'P 21 21 21'
_atom_sites_solution_hydrogens geom
_atom_sites_solution_primary direct
_atom_sites_solution_secondary difmap
_cell_angle_alpha 90
_cell_angle_beta 90
_cell_angle_gamma 90
_cell_formula_units_Z 8
_cell_length_a 11.9922(9)
_cell_length_b 16.7099(8)
_cell_length_c 29.1262(16)
_cell_measurement_reflns_used 1727
_cell_measurement_temperature 293(2)
_cell_measurement_theta_max 50.1990
_cell_measurement_theta_min 3.0390
_cell_volume 5836.6(6)
_computing_cell_refinement 'Bruker SMART'
_computing_data_collection 'Bruker SMART'
_computing_data_reduction 'Bruker SAINT'
_computing_molecular_graphics 'Bruker SHELXTL'
_computing_publication_material 'Bruker SHELXTL'
_computing_structure_refinement 'SHELXL-2017/1 (Sheldrick, 2017)'
_computing_structure_solution 'SHELXS97 (Sheldrick,1990)'
_diffrn_ambient_temperature 293(2)
_diffrn_measured_fraction_theta_full 1.000
_diffrn_measured_fraction_theta_max 1.000
_diffrn_measurement_device_type 'Bruker SMART,CCD area detector'
_diffrn_measurement_method 'phi and omega scans'
_diffrn_radiation_type CuK\a
_diffrn_radiation_wavelength 1.54178
_diffrn_reflns_av_R_equivalents 0.0519
_diffrn_reflns_av_unetI/netI 0.1259
_diffrn_reflns_Laue_measured_fraction_full 1.000
_diffrn_reflns_Laue_measured_fraction_max 1.000
_diffrn_reflns_limit_h_max 5
_diffrn_reflns_limit_h_min -14
_diffrn_reflns_limit_k_max 15
_diffrn_reflns_limit_k_min -19
_diffrn_reflns_limit_l_max 34
_diffrn_reflns_limit_l_min -31
_diffrn_reflns_number 13666
_diffrn_reflns_point_group_measured_fraction_full 0.891
_diffrn_reflns_point_group_measured_fraction_max 0.891
_diffrn_reflns_theta_full 66.044
_diffrn_reflns_theta_max 66.044
_diffrn_reflns_theta_min 3.049
_diffrn_source 'fine-focus sealed tube'
_exptl_absorpt_coefficient_mu 1.198
_exptl_absorpt_correction_T_max 0.7150
_exptl_absorpt_correction_T_min 0.6330
_exptl_absorpt_correction_type multi-scan
_exptl_absorpt_process_details sadabs
_exptl_crystal_colour colourless
_exptl_crystal_density_diffrn 1.172
_exptl_crystal_description block
_exptl_crystal_F_000 2256
_exptl_crystal_size_max 0.420
_exptl_crystal_size_mid 0.320
_exptl_crystal_size_min 0.300
_refine_diff_density_max 0.203
_refine_diff_density_min -0.198
_refine_diff_density_rms 0.045
_refine_ls_abs_structure_details
;
 Flack x determined using 1015 quotients [(I+)-(I-)]/[(I+)+(I-)]
 (Parsons, Flack and Wagner, Acta Cryst. B69 (2013) 249-259).
;
_refine_ls_abs_structure_Flack 0.01(2)
_refine_ls_extinction_coef 0.00061(3)
_refine_ls_extinction_expression Fc^*^=kFc[1+0.001xFc^2^\l^3^/sin(2\q)]^-1/4^
_refine_ls_extinction_method 'SHELXL-2017/1 (Sheldrick 2017)'
_refine_ls_goodness_of_fit_ref 0.965
_refine_ls_hydrogen_treatment constr
_refine_ls_matrix_type full
_refine_ls_number_parameters 666
_refine_ls_number_reflns 9090
_refine_ls_number_restraints 0
_refine_ls_restrained_S_all 0.965
_refine_ls_R_factor_all 0.1398
_refine_ls_R_factor_gt 0.0654
_refine_ls_shift/su_max 0.000
_refine_ls_shift/su_mean 0.000
_refine_ls_structure_factor_coef Fsqd
_refine_ls_weighting_details 'w=1/[\s^2^(Fo^2^)+(0.0196P)^2^] where P=(Fo^2^+2Fc^2^)/3'
_refine_ls_weighting_scheme calc
_refine_ls_wR_factor_gt 0.0935
_refine_ls_wR_factor_ref 0.1230
_reflns_Friedel_coverage 0.608
_reflns_Friedel_fraction_full 0.756
_reflns_Friedel_fraction_max 0.756
_reflns_number_gt 4692
_reflns_number_total 9090
_reflns_threshold_expression 'I > 2\s(I)'
_cod_data_source_file suppl_ncrs-2018-0238_suppl.cif
_cod_data_source_block shelxl
_cod_database_code 8105658
_shelx_space_group_comment
;
The symmetry employed for this shelxl refinement is uniquely defined
by the following loop, which should always be used as a source of
symmetry information in preference to the above space-group names.
They are only intended as comments.
;
_shelx_estimated_absorpt_t_min 0.633
_shelx_estimated_absorpt_t_max 0.715

loop_
_space_group_symop_operation_xyz
'x, y, z'
'-x+1/2, -y, z+1/2'
'-x, y+1/2, -z+1/2'
'x+1/2, -y+1/2, -z'

loop_
_atom_site_label
_atom_site_type_symbol
_atom_site_fract_x
_atom_site_fract_y
_atom_site_fract_z
_atom_site_U_iso_or_equiv
_atom_site_adp_type
_atom_site_occupancy
_atom_site_site_symmetry_order
_atom_site_calc_flag
_atom_site_refinement_flags_posn
_atom_site_refinement_flags_adp
_atom_site_refinement_flags_occupancy
_atom_site_disorder_assembly
_atom_site_disorder_group
N1A N 0.5240(5) 0.0172(4) 0.54813(19) 0.0494(17) Uani 1 1 d . . . . .
N2A N 0.5564(5) -0.0442(3) 0.6197(2) 0.067(2) Uani 1 1 d . . . . .
H2A1 H 0.564385 -0.090852 0.607676 0.081 Uiso 1 1 calc R U . . .
H2A2 H 0.562238 -0.038141 0.648910 0.081 Uiso 1 1 calc R U . . .
O1A O 0.5350(5) 0.5452(3) 0.53723(16) 0.0780(19) Uani 1 1 d . . . . .
H1A H 0.527543 0.591195 0.527868 0.094 Uiso 1 1 calc R U . . .
O2A O 0.4914(4) 0.6838(3) 0.49602(15) 0.0476(13) Uani 1 1 d . . . . .
S1A S 0.51516(19) 0.11615(12) 0.61583(6) 0.0601(6) Uani 1 1 d . . . . .
C1A C 0.4800(6) 0.2399(4) 0.5495(2) 0.049(2) Uani 1 1 d . . . . .
H1A1 H 0.520914 0.271623 0.571765 0.058 Uiso 1 1 calc R U . . .
H1A2 H 0.401860 0.254408 0.551443 0.058 Uiso 1 1 calc R U . . .
C2A C 0.4938(6) 0.1533(4) 0.5600(2) 0.0444(19) Uani 1 1 d . . . . .
C3A C 0.5022(6) 0.0923(4) 0.5305(2) 0.0426(18) Uani 1 1 d . . . . .
C4A C 0.4923(7) 0.1036(5) 0.4789(2) 0.049(2) Uani 1 1 d . . . . .
C5A C 0.4721(6) 0.1942(4) 0.4679(2) 0.0430(19) Uani 1 1 d . . . . .
H5A H 0.391524 0.201595 0.471578 0.052 Uiso 1 1 calc R U . . .
C6A C 0.4948(8) 0.2142(4) 0.4173(2) 0.064(2) Uani 1 1 d . . . . .
H6A1 H 0.574229 0.210444 0.411457 0.077 Uiso 1 1 calc R U . . .
H6A2 H 0.457488 0.175231 0.398003 0.077 Uiso 1 1 calc R U . . .
C7A C 0.4547(7) 0.2975(4) 0.4046(2) 0.063(3) Uani 1 1 d . . . . .
H7A1 H 0.374004 0.298709 0.407053 0.075 Uiso 1 1 calc R U . . .
H7A2 H 0.473766 0.307619 0.372798 0.075 Uiso 1 1 calc R U . . .
C8A C 0.5025(6) 0.3649(4) 0.4340(2) 0.0449(19) Uani 1 1 d . . . . .
C9A C 0.4868(6) 0.3419(4) 0.4855(2) 0.0395(18) Uani 1 1 d . . . . .
H9A H 0.405706 0.340904 0.489636 0.047 Uiso 1 1 calc R U . . .
C10A C 0.5249(5) 0.2571(4) 0.5002(2) 0.0389(17) Uani 1 1 d . . . . .
C11A C 0.5261(6) 0.4092(4) 0.5171(2) 0.048(2) Uani 1 1 d . . . . .
H11A H 0.507064 0.394986 0.548414 0.057 Uiso 1 1 calc R U . . .
H11B H 0.606732 0.412310 0.515268 0.057 Uiso 1 1 calc R U . . .
C12A C 0.4788(6) 0.4916(4) 0.5072(2) 0.050(2) Uani 1 1 d . . . . .
H12A H 0.399135 0.491731 0.514676 0.060 Uiso 1 1 calc R U . . .
C13A C 0.4928(6) 0.5124(4) 0.4565(2) 0.0407(18) Uani 1 1 d . . . . .
H13A H 0.573201 0.513146 0.450504 0.049 Uiso 1 1 calc R U . . .
C14A C 0.4428(6) 0.4464(4) 0.4254(2) 0.0437(19) Uani 1 1 d . . . . .
C15A C 0.4576(7) 0.4847(4) 0.3776(2) 0.064(2) Uani 1 1 d . . . . .
H15A H 0.532676 0.476261 0.366123 0.077 Uiso 1 1 calc R U . . .
H15B H 0.404854 0.462515 0.355789 0.077 Uiso 1 1 calc R U . . .
C16A C 0.4352(7) 0.5737(4) 0.3857(3) 0.064(2) Uani 1 1 d . . . . .
H16A H 0.360857 0.587340 0.375118 0.077 Uiso 1 1 calc R U . . .
H16B H 0.488516 0.605706 0.368612 0.077 Uiso 1 1 calc R U . . .
C17A C 0.4460(6) 0.5915(4) 0.4380(2) 0.048(2) Uani 1 1 d . . . . .
H17A H 0.370449 0.597739 0.450358 0.058 Uiso 1 1 calc R U . . .
C18A C 0.6287(6) 0.3727(4) 0.4215(2) 0.065(2) Uani 1 1 d . . . . .
H18A H 0.660189 0.320343 0.417455 0.097 Uiso 1 1 calc R U . . .
H18B H 0.667210 0.399861 0.445869 0.097 Uiso 1 1 calc R U . . .
H18C H 0.636320 0.402675 0.393595 0.097 Uiso 1 1 calc R U . . .
C19A C 0.6537(5) 0.2484(4) 0.5036(2) 0.057(2) Uani 1 1 d . . . . .
H19A H 0.671790 0.201012 0.520664 0.086 Uiso 1 1 calc R U . . .
H19B H 0.684227 0.294351 0.518881 0.086 Uiso 1 1 calc R U . . .
H19C H 0.684756 0.244520 0.473278 0.086 Uiso 1 1 calc R U . . .
C20A C 0.5094(7) 0.6696(5) 0.4474(2) 0.049(2) Uani 1 1 d . . . . .
C21A C 0.6352(6) 0.6601(4) 0.4378(3) 0.067(3) Uani 1 1 d . . . . .
H21A H 0.669303 0.712012 0.436127 0.101 Uiso 1 1 calc R U . . .
H21B H 0.645550 0.632574 0.409213 0.101 Uiso 1 1 calc R U . . .
H21C H 0.668965 0.629885 0.462144 0.101 Uiso 1 1 calc R U . . .
C22A C 0.4594(7) 0.7389(4) 0.4201(2) 0.067(3) Uani 1 1 d . . . . .
H22A H 0.378833 0.734233 0.420584 0.080 Uiso 1 1 calc R U . . .
H22B H 0.483481 0.734580 0.388412 0.080 Uiso 1 1 calc R U . . .
C23A C 0.4919(8) 0.8215(4) 0.4383(3) 0.079(3) Uani 1 1 d . . . . .
H23A H 0.571673 0.829324 0.435098 0.095 Uiso 1 1 calc R U . . .
H23B H 0.454100 0.862722 0.420808 0.095 Uiso 1 1 calc R U . . .
C24A C 0.4589(7) 0.8272(5) 0.4888(3) 0.069(3) Uani 1 1 d . . . . .
H24A H 0.483376 0.878406 0.500925 0.083 Uiso 1 1 calc R U . . .
H24B H 0.378251 0.825230 0.491278 0.083 Uiso 1 1 calc R U . . .
C25A C 0.5086(7) 0.7607(5) 0.5176(3) 0.052(2) Uani 1 1 d . . . . .
C26A C 0.4507(6) 0.7534(5) 0.5636(2) 0.072(3) Uani 1 1 d . . . . .
H26A H 0.374308 0.738335 0.558887 0.108 Uiso 1 1 calc R U . . .
H26B H 0.453697 0.803836 0.579293 0.108 Uiso 1 1 calc R U . . .
H26C H 0.487398 0.713291 0.581744 0.108 Uiso 1 1 calc R U . . .
C27A C 0.6342(6) 0.7761(5) 0.5267(3) 0.077(3) Uani 1 1 d . . . . .
H27A H 0.666444 0.729996 0.541212 0.116 Uiso 1 1 calc R U . . .
H27B H 0.642407 0.821771 0.546385 0.116 Uiso 1 1 calc R U . . .
H27C H 0.671445 0.786009 0.498083 0.116 Uiso 1 1 calc R U . . .
C28A C 0.3910(6) 0.0551(4) 0.4623(2) 0.072(3) Uani 1 1 d . . . . .
H28A H 0.402963 -0.000607 0.468561 0.108 Uiso 1 1 calc R U . . .
H28B H 0.381514 0.062764 0.429868 0.108 Uiso 1 1 calc R U . . .
H28C H 0.325372 0.073038 0.478116 0.108 Uiso 1 1 calc R U . . .
C29A C 0.5967(6) 0.0683(4) 0.4553(2) 0.067(3) Uani 1 1 d . . . . .
H29A H 0.661444 0.097831 0.464668 0.100 Uiso 1 1 calc R U . . .
H29B H 0.588370 0.071813 0.422610 0.100 Uiso 1 1 calc R U . . .
H29C H 0.605067 0.013193 0.464067 0.100 Uiso 1 1 calc R U . . .
C30A C 0.3143(5) 0.4401(4) 0.4334(3) 0.065(2) Uani 1 1 d . . . . .
H30A H 0.281374 0.492282 0.431131 0.098 Uiso 1 1 calc R U . . .
H30B H 0.300365 0.418495 0.463439 0.098 Uiso 1 1 calc R U . . .
H30C H 0.282205 0.405517 0.410660 0.098 Uiso 1 1 calc R U . . .
C31A C 0.5342(7) 0.0204(5) 0.5923(3) 0.052(2) Uani 1 1 d . . . . .
N1B N 0.7183(5) 0.4890(3) 0.68917(19) 0.0481(17) Uani 1 1 d . . . . .
N2B N 0.6965(5) 0.5467(3) 0.6161(2) 0.068(2) Uani 1 1 d . . . . .
H2B1 H 0.712595 0.593948 0.625804 0.081 Uiso 1 1 calc R U . . .
H2B2 H 0.680854 0.539180 0.587628 0.081 Uiso 1 1 calc R U . . .
O1B O 0.6989(5) -0.0377(3) 0.70210(17) 0.084(2) Uani 1 1 d . . . . .
H1B H 0.701687 -0.082627 0.713356 0.101 Uiso 1 1 calc R U . . .
O2B O 0.7016(4) -0.1729(3) 0.74797(16) 0.0499(14) Uani 1 1 d . . . . .
S2B S 0.66584(19) 0.38746(13) 0.62595(6) 0.0603(6) Uani 1 1 d . . . . .
C1B C 0.6787(7) 0.2658(4) 0.6939(2) 0.052(2) Uani 1 1 d . . . . .
H1B1 H 0.707128 0.233908 0.668653 0.062 Uiso 1 1 calc R U . . .
H1B2 H 0.601480 0.250966 0.699036 0.062 Uiso 1 1 calc R U . . .
C2B C 0.6858(6) 0.3521(4) 0.6821(2) 0.050(2) Uani 1 1 d . . . . .
C3B C 0.7121(6) 0.4140(4) 0.7092(2) 0.044(2) Uani 1 1 d . . . . .
C4B C 0.7354(7) 0.4027(4) 0.7600(2) 0.051(2) Uani 1 1 d . . . . .
C5B C 0.7173(6) 0.3130(4) 0.7735(2) 0.0403(18) Uani 1 1 d . . . . .
H5B H 0.636320 0.307983 0.777092 0.048 Uiso 1 1 calc R U . . .
C6B C 0.7640(7) 0.2927(4) 0.8212(2) 0.057(2) Uani 1 1 d . . . . .
H6B1 H 0.844795 0.292946 0.819946 0.068 Uiso 1 1 calc R U . . .
H6B2 H 0.740699 0.333371 0.842897 0.068 Uiso 1 1 calc R U . . .
C7B C 0.7241(7) 0.2112(4) 0.8377(2) 0.056(2) Uani 1 1 d . . . . .
H7B1 H 0.643797 0.213036 0.841666 0.068 Uiso 1 1 calc R U . . .
H7B2 H 0.756924 0.200479 0.867533 0.068 Uiso 1 1 calc R U . . .
C8B C 0.7529(6) 0.1422(4) 0.8053(2) 0.0441(19) Uani 1 1 d . . . . .
C9B C 0.7133(6) 0.1654(4) 0.7561(2) 0.0400(18) Uani 1 1 d . . . . .
H9B H 0.632037 0.169050 0.759071 0.048 Uiso 1 1 calc R U . . .
C10B C 0.7474(6) 0.2489(4) 0.7375(2) 0.0411(18) Uani 1 1 d . . . . .
C11B C 0.7305(6) 0.0967(4) 0.7222(2) 0.052(2) Uani 1 1 d . . . . .
H11C H 0.700563 0.112251 0.692618 0.062 Uiso 1 1 calc R U . . .
H11D H 0.809934 0.087760 0.718426 0.062 Uiso 1 1 calc R U . . .
C12B C 0.6763(7) 0.0188(4) 0.7369(2) 0.053(2) Uani 1 1 d . . . . .
H12B H 0.595455 0.027254 0.738072 0.064 Uiso 1 1 calc R U . . .
C13B C 0.7152(6) -0.0040(4) 0.7843(2) 0.0419(19) Uani 1 1 d . . . . .
H13B H 0.796505 -0.008529 0.782229 0.050 Uiso 1 1 calc R U . . .
C14B C 0.6920(6) 0.0635(4) 0.8198(2) 0.0418(19) Uani 1 1 d . . . . .
C15B C 0.7285(6) 0.0227(4) 0.8649(2) 0.056(2) Uani 1 1 d . . . . .
H15C H 0.809094 0.022466 0.867735 0.067 Uiso 1 1 calc R U . . .
H15D H 0.696732 0.049739 0.891280 0.067 Uiso 1 1 calc R U . . .
C16B C 0.6832(6) -0.0623(4) 0.8606(2) 0.058(2) Uani 1 1 d . . . . .
H16C H 0.610306 -0.065966 0.874884 0.070 Uiso 1 1 calc R U . . .
H16D H 0.732851 -0.099751 0.875717 0.070 Uiso 1 1 calc R U . . .
C17B C 0.6747(6) -0.0820(4) 0.8086(2) 0.047(2) Uani 1 1 d . . . . .
H17B H 0.595334 -0.088130 0.801393 0.057 Uiso 1 1 calc R U . . .
C18B C 0.8817(5) 0.1297(4) 0.8079(2) 0.058(2) Uani 1 1 d . . . . .
H18D H 0.918658 0.179937 0.803035 0.087 Uiso 1 1 calc R U . . .
H18E H 0.904370 0.092317 0.784718 0.087 Uiso 1 1 calc R U . . .
H18F H 0.901169 0.109196 0.837647 0.087 Uiso 1 1 calc R U . . .
C19B C 0.8732(5) 0.2537(4) 0.7233(2) 0.055(2) Uani 1 1 d . . . . .
H19D H 0.917699 0.265811 0.749863 0.083 Uiso 1 1 calc R U . . .
H19E H 0.882828 0.295040 0.700775 0.083 Uiso 1 1 calc R U . . .
H19F H 0.896299 0.203336 0.710688 0.083 Uiso 1 1 calc R U . . .
C20B C 0.7320(6) -0.1609(5) 0.7957(2) 0.045(2) Uani 1 1 d . . . . .
C21B C 0.8590(6) -0.1551(4) 0.8011(3) 0.063(2) Uani 1 1 d . . . . .
H21D H 0.890640 -0.207870 0.800951 0.094 Uiso 1 1 calc R U . . .
H21E H 0.876483 -0.129102 0.829602 0.094 Uiso 1 1 calc R U . . .
H21F H 0.889394 -0.124654 0.776103 0.094 Uiso 1 1 calc R U . . .
C22B C 0.6861(7) -0.2307(4) 0.8242(2) 0.058(2) Uani 1 1 d . . . . .
H22C H 0.718010 -0.228400 0.854738 0.070 Uiso 1 1 calc R U . . .
H22D H 0.606011 -0.224680 0.827107 0.070 Uiso 1 1 calc R U . . .
C23B C 0.7113(7) -0.3123(4) 0.8032(3) 0.063(2) Uani 1 1 d . . . . .
H23C H 0.677169 -0.354039 0.821638 0.076 Uiso 1 1 calc R U . . .
H23D H 0.791239 -0.321276 0.802843 0.076 Uiso 1 1 calc R U . . .
C24B C 0.6655(7) -0.3156(4) 0.7542(3) 0.062(2) Uani 1 1 d . . . . .
H24C H 0.684116 -0.366826 0.740612 0.075 Uiso 1 1 calc R U . . .
H24D H 0.584855 -0.311183 0.755144 0.075 Uiso 1 1 calc R U . . .
C25B C 0.7122(7) -0.2491(5) 0.7245(3) 0.054(2) Uani 1 1 d . . . . .
C26B C 0.6445(7) -0.2380(5) 0.6806(2) 0.075(3) Uani 1 1 d . . . . .
H26D H 0.568626 -0.225696 0.688362 0.112 Uiso 1 1 calc R U . . .
H26E H 0.646734 -0.286462 0.662919 0.112 Uiso 1 1 calc R U . . .
H26F H 0.675646 -0.194969 0.662973 0.112 Uiso 1 1 calc R U . . .
C27B C 0.8342(6) -0.2663(4) 0.7108(3) 0.069(3) Uani 1 1 d . . . . .
H27D H 0.865407 -0.219848 0.696317 0.104 Uiso 1 1 calc R U . . .
H27E H 0.836356 -0.310633 0.689906 0.104 Uiso 1 1 calc R U . . .
H27F H 0.876695 -0.279083 0.737796 0.104 Uiso 1 1 calc R U . . .
C28B C 0.6484(7) 0.4543(4) 0.7863(2) 0.077(3) Uani 1 1 d . . . . .
H28D H 0.658170 0.509625 0.778281 0.116 Uiso 1 1 calc R U . . .
H28E H 0.658803 0.447693 0.818709 0.116 Uiso 1 1 calc R U . . .
H28F H 0.574508 0.437539 0.777985 0.116 Uiso 1 1 calc R U . . .
C29B C 0.8510(7) 0.4365(4) 0.7715(2) 0.079(3) Uani 1 1 d . . . . .
H29D H 0.907371 0.403590 0.757612 0.119 Uiso 1 1 calc R U . . .
H29E H 0.861110 0.437049 0.804149 0.119 Uiso 1 1 calc R U . . .
H29F H 0.856963 0.490070 0.759778 0.119 Uiso 1 1 calc R U . . .
C30B C 0.5629(5) 0.0762(4) 0.8246(2) 0.059(2) Uani 1 1 d . . . . .
H30D H 0.525746 0.025438 0.822721 0.089 Uiso 1 1 calc R U . . .
H30E H 0.537093 0.110339 0.800302 0.089 Uiso 1 1 calc R U . . .
H30F H 0.546889 0.100658 0.853686 0.089 Uiso 1 1 calc R U . . .
C31B C 0.6960(6) 0.4839(5) 0.6459(3) 0.052(2) Uani 1 1 d . . . . .

loop_
_atom_site_aniso_label
_atom_site_aniso_U_11
_atom_site_aniso_U_22
_atom_site_aniso_U_33
_atom_site_aniso_U_23
_atom_site_aniso_U_13
_atom_site_aniso_U_12
N1A 0.061(4) 0.046(4) 0.040(4) 0.002(3) -0.005(3) -0.001(4)
N2A 0.110(6) 0.046(4) 0.047(4) 0.002(4) 0.005(4) 0.002(4)
O1A 0.142(6) 0.042(3) 0.050(3) 0.000(3) -0.030(4) 0.000(4)
O2A 0.061(3) 0.045(3) 0.037(3) 0.005(3) 0.006(3) 0.001(3)
S1A 0.0907(17) 0.0473(11) 0.0422(11) -0.0003(11) 0.0049(12) 0.0076(13)
C1A 0.064(5) 0.044(4) 0.039(4) -0.008(4) 0.000(4) -0.001(4)
C2A 0.050(5) 0.045(4) 0.038(4) -0.001(4) 0.004(4) 0.006(4)
C3A 0.045(4) 0.047(4) 0.036(4) -0.001(4) -0.001(4) -0.002(4)
C4A 0.053(5) 0.050(5) 0.043(4) -0.005(4) -0.013(4) 0.008(4)
C5A 0.049(5) 0.049(4) 0.032(4) -0.003(4) -0.006(4) 0.003(4)
C6A 0.104(7) 0.052(5) 0.037(4) -0.007(4) -0.013(5) 0.005(6)
C7A 0.104(7) 0.053(5) 0.030(4) -0.008(4) -0.015(5) 0.002(5)
C8A 0.053(5) 0.045(5) 0.037(4) -0.004(4) 0.001(4) 0.001(4)
C9A 0.042(4) 0.044(4) 0.032(4) -0.003(3) -0.009(4) 0.004(4)
C10A 0.035(4) 0.045(4) 0.036(4) -0.003(4) 0.001(4) -0.005(4)
C11A 0.064(5) 0.041(4) 0.037(4) 0.001(4) -0.013(4) 0.000(4)
C12A 0.063(5) 0.054(5) 0.033(4) 0.005(4) -0.002(4) 0.001(5)
C13A 0.042(4) 0.046(4) 0.034(4) 0.002(4) -0.004(4) -0.002(4)
C14A 0.054(5) 0.038(4) 0.039(4) 0.006(4) 0.002(4) -0.003(4)
C15A 0.096(7) 0.058(5) 0.038(4) 0.004(4) -0.013(5) -0.003(5)
C16A 0.079(6) 0.057(5) 0.057(5) 0.004(5) -0.007(5) -0.002(5)
C17A 0.055(5) 0.053(5) 0.037(4) -0.001(4) 0.002(4) -0.002(4)
C18A 0.073(6) 0.060(6) 0.061(5) 0.003(5) 0.023(5) 0.005(5)
C19A 0.050(5) 0.053(5) 0.069(5) 0.004(4) -0.003(5) 0.002(4)
C20A 0.058(5) 0.050(5) 0.041(4) -0.004(4) -0.001(4) -0.004(4)
C21A 0.058(5) 0.076(6) 0.067(6) 0.005(5) 0.015(5) -0.015(5)
C22A 0.097(7) 0.050(5) 0.053(5) 0.020(5) 0.001(5) 0.001(5)
C23A 0.131(8) 0.041(5) 0.066(6) 0.015(5) -0.010(7) -0.006(6)
C24A 0.102(8) 0.043(5) 0.061(6) -0.001(5) 0.006(6) -0.001(5)
C25A 0.066(6) 0.042(4) 0.049(5) -0.002(4) 0.005(5) 0.004(5)
C26A 0.092(7) 0.060(5) 0.063(6) -0.005(5) 0.010(5) 0.000(6)
C27A 0.065(6) 0.078(6) 0.089(7) -0.023(6) -0.004(5) -0.014(6)
C28A 0.098(7) 0.047(5) 0.071(6) 0.002(5) -0.037(5) -0.010(5)
C29A 0.087(6) 0.064(6) 0.048(5) -0.007(5) 0.009(5) 0.021(5)
C30A 0.050(5) 0.054(5) 0.091(6) 0.014(5) -0.021(5) -0.006(4)
C31A 0.063(5) 0.046(5) 0.047(5) -0.007(4) -0.003(4) 0.004(5)
N1B 0.066(4) 0.045(4) 0.034(3) 0.004(3) 0.004(3) 0.005(4)
N2B 0.107(6) 0.042(4) 0.055(4) 0.005(4) 0.001(4) -0.002(4)
O1B 0.160(6) 0.048(3) 0.046(3) -0.008(3) -0.008(4) 0.000(4)
O2B 0.058(4) 0.044(3) 0.048(3) -0.003(3) -0.004(3) -0.004(3)
S2B 0.0828(16) 0.0560(12) 0.0420(11) 0.0036(11) -0.0106(12) -0.0045(13)
C1B 0.071(5) 0.048(5) 0.035(4) -0.002(4) 0.003(4) -0.003(5)
C2B 0.049(5) 0.055(5) 0.046(5) 0.010(4) -0.002(4) -0.004(4)
C3B 0.045(5) 0.048(5) 0.040(4) -0.008(4) 0.004(4) 0.000(4)
C4B 0.068(6) 0.045(5) 0.042(4) -0.001(4) -0.007(4) 0.007(4)
C5B 0.043(4) 0.045(4) 0.033(4) 0.000(4) -0.001(4) 0.000(4)
C6B 0.085(6) 0.044(5) 0.041(5) -0.012(4) -0.011(5) -0.002(5)
C7B 0.078(6) 0.053(5) 0.038(4) -0.006(4) -0.007(4) 0.002(5)
C8B 0.043(4) 0.052(5) 0.038(4) -0.004(4) -0.002(4) -0.001(4)
C9B 0.039(4) 0.048(4) 0.033(4) -0.009(4) 0.000(4) 0.000(4)
C10B 0.041(4) 0.045(4) 0.037(4) 0.001(4) -0.003(4) 0.002(4)
C11B 0.079(6) 0.044(5) 0.032(4) 0.002(4) -0.003(4) 0.000(5)
C12B 0.073(6) 0.046(4) 0.042(4) -0.003(4) -0.009(5) -0.005(5)
C13B 0.043(4) 0.041(4) 0.041(4) 0.000(4) -0.005(4) -0.001(4)
C14B 0.037(4) 0.053(5) 0.035(4) -0.001(4) 0.004(4) 0.004(4)
C15B 0.074(6) 0.055(5) 0.040(4) 0.000(4) -0.003(4) 0.006(5)
C16B 0.063(6) 0.062(5) 0.049(5) 0.010(4) 0.003(5) 0.002(5)
C17B 0.046(5) 0.053(5) 0.043(4) 0.006(4) -0.008(4) 0.005(4)
C18B 0.040(4) 0.068(6) 0.065(5) 0.006(5) -0.011(4) -0.004(4)
C19B 0.051(5) 0.053(5) 0.062(5) 0.001(5) 0.015(4) 0.001(4)
C20B 0.046(5) 0.050(5) 0.039(4) 0.008(4) -0.003(4) -0.003(4)
C21B 0.052(5) 0.061(5) 0.076(6) 0.006(5) -0.004(5) -0.001(5)
C22B 0.071(6) 0.048(5) 0.056(5) 0.005(4) -0.001(5) -0.001(5)
C23B 0.071(6) 0.052(5) 0.067(6) 0.022(5) 0.010(5) -0.003(5)
C24B 0.059(6) 0.050(5) 0.078(6) -0.003(5) 0.003(5) -0.006(5)
C25B 0.061(5) 0.053(5) 0.049(5) -0.012(5) -0.003(4) -0.001(5)
C26B 0.089(7) 0.069(6) 0.067(6) -0.013(5) -0.015(5) 0.001(6)
C27B 0.063(6) 0.067(6) 0.078(6) -0.012(5) 0.018(5) 0.009(5)
C28B 0.128(8) 0.051(5) 0.054(5) 0.000(5) 0.019(6) 0.018(6)
C29B 0.096(7) 0.067(6) 0.075(6) 0.008(5) -0.034(6) -0.028(6)
C30B 0.049(5) 0.060(5) 0.068(6) 0.007(5) 0.010(4) 0.007(5)
C31B 0.057(5) 0.052(5) 0.047(5) 0.008(4) 0.002(4) 0.005(5)

loop_
_atom_type_symbol
_atom_type_description
_atom_type_scat_dispersion_real
_atom_type_scat_dispersion_imag
_atom_type_scat_source
C C 0.0181 0.0091 'International Tables Vol C Tables 4.2.6.8 and 6.1.1.4'
H H 0.0000 0.0000 'International Tables Vol C Tables 4.2.6.8 and 6.1.1.4'
O O 0.0492 0.0322 'International Tables Vol C Tables 4.2.6.8 and 6.1.1.4'
N N 0.0311 0.0180 'International Tables Vol C Tables 4.2.6.8 and 6.1.1.4'
S S 0.3331 0.5567 'International Tables Vol C Tables 4.2.6.8 and 6.1.1.4'

loop_
_geom_angle_atom_site_label_1
_geom_angle_atom_site_label_2
_geom_angle_atom_site_label_3
_geom_angle
_geom_angle_site_symmetry_1
_geom_angle_site_symmetry_3
C31A N1A C3A 110.5(7) . .
C31A N2A H2A1 120.0 . .
C31A N2A H2A2 120.0 . .
H2A1 N2A H2A2 120.0 . .
C12A O1A H1A 109.5 . .
C25A O2A C20A 123.3(6) . .
C31A S1A C2A 88.9(3) . .
C2A C1A C10A 109.3(6) . .
C2A C1A H1A1 109.8 . .
C10A C1A H1A1 109.8 . .
C2A C1A H1A2 109.8 . .
C10A C1A H1A2 109.8 . .
H1A1 C1A H1A2 108.3 . .
C3A C2A C1A 128.1(7) . .
C3A C2A S1A 108.3(5) . .
C1A C2A S1A 123.3(5) . .
C2A C3A N1A 117.9(6) . .
C2A C3A C4A 122.4(7) . .
N1A C3A C4A 119.7(6) . .
C3A C4A C28A 107.9(6) . .
C3A C4A C29A 109.2(6) . .
C28A C4A C29A 107.4(6) . .
C3A C4A C5A 109.5(6) . .
C28A C4A C5A 108.8(6) . .
C29A C4A C5A 113.8(7) . .
C6A C5A C10A 111.3(6) . .
C6A C5A C4A 112.3(6) . .
C10A C5A C4A 118.0(6) . .
C6A C5A H5A 104.6 . .
C10A C5A H5A 104.6 . .
C4A C5A H5A 104.6 . .
C7A C6A C5A 112.2(6) . .
C7A C6A H6A1 109.2 . .
C5A C6A H6A1 109.2 . .
C7A C6A H6A2 109.2 . .
C5A C6A H6A2 109.2 . .
H6A1 C6A H6A2 107.9 . .
C6A C7A C8A 114.8(6) . .
C6A C7A H7A1 108.6 . .
C8A C7A H7A1 108.6 . .
C6A C7A H7A2 108.6 . .
C8A C7A H7A2 108.6 . .
H7A1 C7A H7A2 107.5 . .
C7A C8A C9A 108.2(6) . .
C7A C8A C14A 112.4(6) . .
C9A C8A C14A 108.3(6) . .
C7A C8A C18A 107.2(6) . .
C9A C8A C18A 111.2(6) . .
C14A C8A C18A 109.5(6) . .
C11A C9A C10A 114.5(5) . .
C11A C9A C8A 111.1(6) . .
C10A C9A C8A 117.2(6) . .
C11A C9A H9A 104.1 . .
C10A C9A H9A 104.1 . .
C8A C9A H9A 104.1 . .
C5A C10A C9A 109.4(5) . .
C5A C10A C19A 112.5(6) . .
C9A C10A C19A 113.3(6) . .
C5A C10A C1A 107.1(5) . .
C9A C10A C1A 108.8(6) . .
C19A C10A C1A 105.5(6) . .
C12A C11A C9A 116.0(6) . .
C12A C11A H11A 108.3 . .
C9A C11A H11A 108.3 . .
C12A C11A H11B 108.3 . .
C9A C11A H11B 108.3 . .
H11A C11A H11B 107.4 . .
O1A C12A C11A 106.1(5) . .
O1A C12A C13A 113.6(6) . .
C11A C12A C13A 110.5(6) . .
O1A C12A H12A 108.9 . .
C11A C12A H12A 108.9 . .
C13A C12A H12A 108.9 . .
C12A C13A C17A 119.7(6) . .
C12A C13A C14A 111.2(6) . .
C17A C13A C14A 105.4(5) . .
C12A C13A H13A 106.6 . .
C17A C13A H13A 106.6 . .
C14A C13A H13A 106.6 . .
C15A C14A C13A 100.9(6) . .
C15A C14A C8A 117.0(6) . .
C13A C14A C8A 110.5(6) . .
C15A C14A C30A 106.1(6) . .
C13A C14A C30A 110.1(6) . .
C8A C14A C30A 111.7(6) . .
C16A C15A C14A 104.1(6) . .
C16A C15A H15A 110.9 . .
C14A C15A H15A 110.9 . .
C16A C15A H15B 110.9 . .
C14A C15A H15B 110.9 . .
H15A C15A H15B 109.0 . .
C15A C16A C17A 108.7(6) . .
C15A C16A H16A 109.9 . .
C17A C16A H16A 109.9 . .
C15A C16A H16B 109.9 . .
C17A C16A H16B 109.9 . .
H16A C16A H16B 108.3 . .
C13A C17A C20A 119.3(6) . .
C13A C17A C16A 102.1(6) . .
C20A C17A C16A 112.1(6) . .
C13A C17A H17A 107.6 . .
C20A C17A H17A 107.6 . .
C16A C17A H17A 107.6 . .
C8A C18A H18A 109.5 . .
C8A C18A H18B 109.5 . .
H18A C18A H18B 109.5 . .
C8A C18A H18C 109.5 . .
H18A C18A H18C 109.5 . .
H18B C18A H18C 109.5 . .
C10A C19A H19A 109.5 . .
C10A C19A H19B 109.5 . .
H19A C19A H19B 109.5 . .
C10A C19A H19C 109.5 . .
H19A C19A H19C 109.5 . .
H19B C19A H19C 109.5 . .
O2A C20A C22A 109.0(6) . .
O2A C20A C17A 103.8(6) . .
C22A C20A C17A 111.0(6) . .
O2A C20A C21A 109.8(6) . .
C22A C20A C21A 111.6(7) . .
C17A C20A C21A 111.4(7) . .
C20A C21A H21A 109.5 . .
C20A C21A H21B 109.5 . .
H21A C21A H21B 109.5 . .
C20A C21A H21C 109.5 . .
H21A C21A H21C 109.5 . .
H21B C21A H21C 109.5 . .
C20A C22A C23A 113.8(6) . .
C20A C22A H22A 108.8 . .
C23A C22A H22A 108.8 . .
C20A C22A H22B 108.8 . .
C23A C22A H22B 108.8 . .
H22A C22A H22B 107.7 . .
C24A C23A C22A 109.0(7) . .
C24A C23A H23A 109.9 . .
C22A C23A H23A 109.9 . .
C24A C23A H23B 109.9 . .
C22A C23A H23B 109.9 . .
H23A C23A H23B 108.3 . .
C25A C24A C23A 112.6(7) . .
C25A C24A H24A 109.1 . .
C23A C24A H24A 109.1 . .
C25A C24A H24B 109.1 . .
C23A C24A H24B 109.1 . .
H24A C24A H24B 107.8 . .
O2A C25A C26A 104.4(6) . .
O2A C25A C24A 110.8(6) . .
C26A C25A C24A 111.6(7) . .
O2A C25A C27A 111.1(7) . .
C26A C25A C27A 108.0(7) . .
C24A C25A C27A 110.8(7) . .
C25A C26A H26A 109.5 . .
C25A C26A H26B 109.5 . .
H26A C26A H26B 109.5 . .
C25A C26A H26C 109.5 . .
H26A C26A H26C 109.5 . .
H26B C26A H26C 109.5 . .
C25A C27A H27A 109.5 . .
C25A C27A H27B 109.5 . .
H27A C27A H27B 109.5 . .
C25A C27A H27C 109.5 . .
H27A C27A H27C 109.5 . .
H27B C27A H27C 109.5 . .
C4A C28A H28A 109.5 . .
C4A C28A H28B 109.5 . .
H28A C28A H28B 109.5 . .
C4A C28A H28C 109.5 . .
H28A C28A H28C 109.5 . .
H28B C28A H28C 109.5 . .
C4A C29A H29A 109.5 . .
C4A C29A H29B 109.5 . .
H29A C29A H29B 109.5 . .
C4A C29A H29C 109.5 . .
H29A C29A H29C 109.5 . .
H29B C29A H29C 109.5 . .
C14A C30A H30A 109.5 . .
C14A C30A H30B 109.5 . .
H30A C30A H30B 109.5 . .
C14A C30A H30C 109.5 . .
H30A C30A H30C 109.5 . .
H30B C30A H30C 109.5 . .
N1A C31A N2A 124.4(7) . .
N1A C31A S1A 114.4(6) . .
N2A C31A S1A 121.1(5) . .
C31B N1B C3B 109.9(7) . .
C31B N2B H2B1 120.0 . .
C31B N2B H2B2 120.0 . .
H2B1 N2B H2B2 120.0 . .
C12B O1B H1B 109.5 . .
C25B O2B C20B 123.4(6) . .
C31B S2B C2B 88.4(4) . .
C2B C1B C10B 109.8(6) . .
C2B C1B H1B1 109.7 . .
C10B C1B H1B1 109.7 . .
C2B C1B H1B2 109.7 . .
C10B C1B H1B2 109.7 . .
H1B1 C1B H1B2 108.2 . .
C3B C2B C1B 128.9(7) . .
C3B C2B S2B 108.8(6) . .
C1B C2B S2B 122.3(6) . .
C2B C3B N1B 117.6(6) . .
C2B C3B C4B 121.5(7) . .
N1B C3B C4B 120.9(7) . .
C3B C4B C29B 109.4(6) . .
C3B C4B C28B 106.7(6) . .
C29B C4B C28B 107.1(6) . .
C3B C4B C5B 109.8(6) . .
C29B C4B C5B 115.1(7) . .
C28B C4B C5B 108.3(6) . .
C6B C5B C10B 112.1(6) . .
C6B C5B C4B 112.9(6) . .
C10B C5B C4B 117.5(6) . .
C6B C5B H5B 104.2 . .
C10B C5B H5B 104.2 . .
C4B C5B H5B 104.2 . .
C7B C6B C5B 111.7(6) . .
C7B C6B H6B1 109.3 . .
C5B C6B H6B1 109.3 . .
C7B C6B H6B2 109.3 . .
C5B C6B H6B2 109.3 . .
H6B1 C6B H6B2 107.9 . .
C6B C7B C8B 114.0(6) . .
C6B C7B H7B1 108.7 . .
C8B C7B H7B1 108.7 . .
C6B C7B H7B2 108.7 . .
C8B C7B H7B2 108.7 . .
H7B1 C7B H7B2 107.6 . .
C7B C8B C9B 108.1(6) . .
C7B C8B C18B 107.1(6) . .
C9B C8B C18B 112.4(6) . .
C7B C8B C14B 111.2(6) . .
C9B C8B C14B 108.4(6) . .
C18B C8B C14B 109.7(6) . .
C11B C9B C10B 114.5(5) . .
C11B C9B C8B 111.4(6) . .
C10B C9B C8B 117.6(6) . .
C11B C9B H9B 103.8 . .
C10B C9B H9B 103.8 . .
C8B C9B H9B 103.8 . .
C1B C10B C5B 107.9(6) . .
C1B C10B C9B 108.1(6) . .
C5B C10B C9B 109.0(5) . .
C1B C10B C19B 106.7(6) . .
C5B C10B C19B 111.7(6) . .
C9B C10B C19B 113.1(6) . .
C12B C11B C9B 113.9(6) . .
C12B C11B H11C 108.8 . .
C9B C11B H11C 108.8 . .
C12B C11B H11D 108.8 . .
C9B C11B H11D 108.8 . .
H11C C11B H11D 107.7 . .
O1B C12B C13B 115.4(6) . .
O1B C12B C11B 106.8(6) . .
C13B C12B C11B 110.1(6) . .
O1B C12B H12B 108.1 . .
C13B C12B H12B 108.1 . .
C11B C12B H12B 108.1 . .
C12B C13B C14B 111.7(6) . .
C12B C13B C17B 122.1(6) . .
C14B C13B C17B 104.4(5) . .
C12B C13B H13B 105.8 . .
C14B C13B H13B 105.8 . .
C17B C13B H13B 105.8 . .
C15B C14B C13B 101.3(6) . .
C15B C14B C8B 118.0(6) . .
C13B C14B C8B 110.3(5) . .
C15B C14B C30B 105.3(6) . .
C13B C14B C30B 109.5(6) . .
C8B C14B C30B 111.8(6) . .
C16B C15B C14B 104.0(6) . .
C16B C15B H15C 111.0 . .
C14B C15B H15C 111.0 . .
C16B C15B H15D 111.0 . .
C14B C15B H15D 111.0 . .
H15C C15B H15D 109.0 . .
C15B C16B C17B 107.5(6) . .
C15B C16B H16C 110.2 . .
C17B C16B H16C 110.2 . .
C15B C16B H16D 110.2 . .
C17B C16B H16D 110.2 . .
H16C C16B H16D 108.5 . .
C20B C17B C16B 113.0(6) . .
C20B C17B C13B 118.0(6) . .
C16B C17B C13B 104.2(6) . .
C20B C17B H17B 107.0 . .
C16B C17B H17B 107.0 . .
C13B C17B H17B 107.0 . .
C8B C18B H18D 109.5 . .
C8B C18B H18E 109.5 . .
H18D C18B H18E 109.5 . .
C8B C18B H18F 109.5 . .
H18D C18B H18F 109.5 . .
H18E C18B H18F 109.5 . .
C10B C19B H19D 109.5 . .
C10B C19B H19E 109.5 . .
H19D C19B H19E 109.5 . .
C10B C19B H19F 109.5 . .
H19D C19B H19F 109.5 . .
H19E C19B H19F 109.5 . .
O2B C20B C22B 108.8(6) . .
O2B C20B C17B 103.9(6) . .
C22B C20B C17B 111.3(6) . .
O2B C20B C21B 110.8(6) . .
C22B C20B C21B 110.5(7) . .
C17B C20B C21B 111.4(6) . .
C20B C21B H21D 109.5 . .
C20B C21B H21E 109.5 . .
H21D C21B H21E 109.5 . .
C20B C21B H21F 109.5 . .
H21D C21B H21F 109.5 . .
H21E C21B H21F 109.5 . .
C23B C22B C20B 113.2(6) . .
C23B C22B H22C 108.9 . .
C20B C22B H22C 108.9 . .
C23B C22B H22D 108.9 . .
C20B C22B H22D 108.9 . .
H22C C22B H22D 107.8 . .
C22B C23B C24B 109.5(7) . .
C22B C23B H23C 109.8 . .
C24B C23B H23C 109.8 . .
C22B C23B H23D 109.8 . .
C24B C23B H23D 109.8 . .
H23C C23B H23D 108.2 . .
C25B C24B C23B 111.9(7) . .
C25B C24B H24C 109.2 . .
C23B C24B H24C 109.2 . .
C25B C24B H24D 109.2 . .
C23B C24B H24D 109.2 . .
H24C C24B H24D 107.9 . .
O2B C25B C24B 110.1(6) . .
O2B C25B C26B 104.0(6) . .
C24B C25B C26B 111.8(7) . .
O2B C25B C27B 111.6(6) . .
C24B C25B C27B 111.2(7) . .
C26B C25B C27B 108.0(6) . .
C25B C26B H26D 109.5 . .
C25B C26B H26E 109.5 . .
H26D C26B H26E 109.5 . .
C25B C26B H26F 109.5 . .
H26D C26B H26F 109.5 . .
H26E C26B H26F 109.5 . .
C25B C27B H27D 109.5 . .
C25B C27B H27E 109.5 . .
H27D C27B H27E 109.5 . .
C25B C27B H27F 109.5 . .
H27D C27B H27F 109.5 . .
H27E C27B H27F 109.5 . .
C4B C28B H28D 109.5 . .
C4B C28B H28E 109.5 . .
H28D C28B H28E 109.5 . .
C4B C28B H28F 109.5 . .
H28D C28B H28F 109.5 . .
H28E C28B H28F 109.5 . .
C4B C29B H29D 109.5 . .
C4B C29B H29E 109.5 . .
H29D C29B H29E 109.5 . .
C4B C29B H29F 109.5 . .
H29D C29B H29F 109.5 . .
H29E C29B H29F 109.5 . .
C14B C30B H30D 109.5 . .
C14B C30B H30E 109.5 . .
H30D C30B H30E 109.5 . .
C14B C30B H30F 109.5 . .
H30D C30B H30F 109.5 . .
H30E C30B H30F 109.5 . .
N1B C31B N2B 124.7(8) . .
N1B C31B S2B 115.3(6) . .
N2B C31B S2B 120.0(6) . .

loop_
_geom_bond_atom_site_label_1
_geom_bond_atom_site_label_2
_geom_bond_distance
_geom_bond_site_symmetry_2
N1A C31A 1.293(8) .
N1A C3A 1.381(8) .
N2A C31A 1.369(8) .
N2A H2A1 0.8600 .
N2A H2A2 0.8600 .
O1A C12A 1.422(7) .
O1A H1A 0.8200 .
O2A C25A 1.446(8) .
O2A C20A 1.451(8) .
S1A C31A 1.755(7) .
S1A C2A 1.758(7) .
C1A C2A 1.487(9) .
C1A C10A 1.561(8) .
C1A H1A1 0.9700 .
C1A H1A2 0.9700 .
C2A C3A 1.338(9) .
C3A C4A 1.519(8) .
C4A C28A 1.537(9) .
C4A C29A 1.544(9) .
C4A C5A 1.567(9) .
C5A C6A 1.536(8) .
C5A C10A 1.546(9) .
C5A H5A 0.9800 .
C6A C7A 1.517(9) .
C6A H6A1 0.9700 .
C6A H6A2 0.9700 .
C7A C8A 1.527(9) .
C7A H7A1 0.9700 .
C7A H7A2 0.9700 .
C8A C9A 1.558(8) .
C8A C14A 1.560(9) .
C8A C18A 1.562(9) .
C9A C11A 1.529(8) .
C9A C10A 1.549(9) .
C9A H9A 0.9800 .
C10A C19A 1.555(8) .
C11A C12A 1.517(9) .
C11A H11A 0.9700 .
C11A H11B 0.9700 .
C12A C13A 1.524(8) .
C12A H12A 0.9800 .
C13A C17A 1.534(9) .
C13A C14A 1.547(8) .
C13A H13A 0.9800 .
C14A C15A 1.543(9) .
C14A C30A 1.562(8) .
C15A C16A 1.530(9) .
C15A H15A 0.9700 .
C15A H15B 0.9700 .
C16A C17A 1.560(9) .
C16A H16A 0.9700 .
C16A H16B 0.9700 .
C17A C20A 1.536(9) .
C17A H17A 0.9800 .
C18A H18A 0.9600 .
C18A H18B 0.9600 .
C18A H18C 0.9600 .
C19A H19A 0.9600 .
C19A H19B 0.9600 .
C19A H19C 0.9600 .
C20A C22A 1.527(9) .
C20A C21A 1.542(9) .
C21A H21A 0.9600 .
C21A H21B 0.9600 .
C21A H21C 0.9600 .
C22A C23A 1.528(9) .
C22A H22A 0.9700 .
C22A H22B 0.9700 .
C23A C24A 1.527(9) .
C23A H23A 0.9700 .
C23A H23B 0.9700 .
C24A C25A 1.515(10) .
C24A H24A 0.9700 .
C24A H24B 0.9700 .
C25A C26A 1.513(9) .
C25A C27A 1.550(10) .
C26A H26A 0.9600 .
C26A H26B 0.9600 .
C26A H26C 0.9600 .
C27A H27A 0.9600 .
C27A H27B 0.9600 .
C27A H27C 0.9600 .
C28A H28A 0.9600 .
C28A H28B 0.9600 .
C28A H28C 0.9600 .
C29A H29A 0.9600 .
C29A H29B 0.9600 .
C29A H29C 0.9600 .
C30A H30A 0.9600 .
C30A H30B 0.9600 .
C30A H30C 0.9600 .
N1B C31B 1.292(8) .
N1B C3B 1.385(8) .
N2B C31B 1.361(8) .
N2B H2B1 0.8600 .
N2B H2B2 0.8600 .
O1B C12B 1.412(7) .
O1B H1B 0.8200 .
O2B C25B 1.450(8) .
O2B C20B 1.452(8) .
S2B C31B 1.750(8) .
S2B C2B 1.756(7) .
C1B C2B 1.486(9) .
C1B C10B 1.540(8) .
C1B H1B1 0.9700 .
C1B H1B2 0.9700 .
C2B C3B 1.338(9) .
C3B C4B 1.517(9) .
C4B C29B 1.535(9) .
C4B C28B 1.555(9) .
C4B C5B 1.565(9) .
C5B C6B 1.535(8) .
C5B C10B 1.541(9) .
C5B H5B 0.9800 .
C6B C7B 1.521(9) .
C6B H6B1 0.9700 .
C6B H6B2 0.9700 .
C7B C8B 1.530(9) .
C7B H7B1 0.9700 .
C7B H7B2 0.9700 .
C8B C9B 1.559(8) .
C8B C18B 1.559(9) .
C8B C14B 1.563(9) .
C9B C11B 1.529(8) .
C9B C10B 1.551(9) .
C9B H9B 0.9800 .
C10B C19B 1.567(8) .
C11B C12B 1.516(8) .
C11B H11C 0.9700 .
C11B H11D 0.9700 .
C12B C13B 1.505(8) .
C12B H12B 0.9800 .
C13B C14B 1.557(9) .
C13B C17B 1.560(8) .
C13B H13B 0.9800 .
C14B C15B 1.542(8) .
C14B C30B 1.569(8) .
C15B C16B 1.525(9) .
C15B H15C 0.9700 .
C15B H15D 0.9700 .
C16B C17B 1.555(9) .
C16B H16C 0.9700 .
C16B H16D 0.9700 .
C17B C20B 1.533(9) .
C17B H17B 0.9800 .
C18B H18D 0.9600 .
C18B H18E 0.9600 .
C18B H18F 0.9600 .
C19B H19D 0.9600 .
C19B H19E 0.9600 .
C19B H19F 0.9600 .
C20B C22B 1.532(9) .
C20B C21B 1.534(9) .
C21B H21D 0.9600 .
C21B H21E 0.9600 .
C21B H21F 0.9600 .
C22B C23B 1.524(9) .
C22B H22C 0.9700 .
C22B H22D 0.9700 .
C23B C24B 1.531(9) .
C23B H23C 0.9700 .
C23B H23D 0.9700 .
C24B C25B 1.514(9) .
C24B H24C 0.9700 .
C24B H24D 0.9700 .
C25B C26B 1.526(9) .
C25B C27B 1.544(9) .
C26B H26D 0.9600 .
C26B H26E 0.9600 .
C26B H26F 0.9600 .
C27B H27D 0.9600 .
C27B H27E 0.9600 .
C27B H27F 0.9600 .
C28B H28D 0.9600 .
C28B H28E 0.9600 .
C28B H28F 0.9600 .
C29B H29D 0.9600 .
C29B H29E 0.9600 .
C29B H29F 0.9600 .
C30B H30D 0.9600 .
C30B H30E 0.9600 .
C30B H30F 0.9600 .

loop_
_geom_hbond_atom_site_label_D
_geom_hbond_atom_site_label_H
_geom_hbond_atom_site_label_A
_geom_hbond_distance_DH
_geom_hbond_distance_HA
_geom_hbond_distance_DA
_geom_hbond_angle_DHA
_geom_hbond_site_symmetry_A
_geom_hbond_publ_flag
N2A H2A2 O1B 0.86 2.26 2.949(8) 137.7 . yes
O1A H1A O2A 0.82 1.85 2.659(6) 166.6 . yes
C11A H11A S2B 0.97 2.96 3.605(7) 125.3 . yes
N2B H2B2 O1A 0.86 2.29 3.005(8) 141.3 . yes
O1B H1B O2B 0.82 1.81 2.625(7) 169.6 . yes

loop_
_geom_torsion_atom_site_label_1
_geom_torsion_atom_site_label_2
_geom_torsion_atom_site_label_3
_geom_torsion_atom_site_label_4
_geom_torsion
_geom_torsion_site_symmetry_1
_geom_torsion_site_symmetry_2
_geom_torsion_site_symmetry_3
_geom_torsion_site_symmetry_4
C10A C1A C2A C3A -23.4(12) . . . .
C10A C1A C2A S1A 150.2(5) . . . .
C31A S1A C2A C3A 0.3(6) . . . .
C31A S1A C2A C1A -174.4(7) . . . .
C1A C2A C3A N1A 174.7(7) . . . .
S1A C2A C3A N1A 0.3(9) . . . .
C1A C2A C3A C4A -3.5(14) . . . .
S1A C2A C3A C4A -177.8(6) . . . .
C31A N1A C3A C2A -1.0(11) . . . .
C31A N1A C3A C4A 177.2(7) . . . .
C2A C3A C4A C28A -118.1(8) . . . .
N1A C3A C4A C28A 63.8(9) . . . .
C2A C3A C4A C29A 125.4(8) . . . .
N1A C3A C4A C29A -52.7(10) . . . .
C2A C3A C4A C5A 0.2(11) . . . .
N1A C3A C4A C5A -177.9(7) . . . .
C3A C4A C5A C6A 163.4(6) . . . .
C28A C4A C5A C6A -78.9(8) . . . .
C29A C4A C5A C6A 40.9(9) . . . .
C3A C4A C5A C10A 31.9(9) . . . .
C28A C4A C5A C10A 149.6(6) . . . .
C29A C4A C5A C10A -90.6(8) . . . .
C10A C5A C6A C7A -56.0(9) . . . .
C4A C5A C6A C7A 169.2(7) . . . .
C5A C6A C7A C8A 56.0(10) . . . .
C6A C7A C8A C9A -50.1(9) . . . .
C6A C7A C8A C14A -169.7(7) . . . .
C6A C7A C8A C18A 69.9(9) . . . .
C7A C8A C9A C11A -176.3(6) . . . .
C14A C8A C9A C11A -54.2(8) . . . .
C18A C8A C9A C11A 66.2(8) . . . .
C7A C8A C9A C10A 49.4(8) . . . .
C14A C8A C9A C10A 171.5(6) . . . .
C18A C8A C9A C10A -68.1(8) . . . .
C6A C5A C10A C9A 52.6(8) . . . .
C4A C5A C10A C9A -175.5(6) . . . .
C6A C5A C10A C19A -74.2(8) . . . .
C4A C5A C10A C19A 57.7(9) . . . .
C6A C5A C10A C1A 170.3(6) . . . .
C4A C5A C10A C1A -57.7(8) . . . .
C11A C9A C10A C5A 175.5(6) . . . .
C8A C9A C10A C5A -51.7(8) . . . .
C11A C9A C10A C19A -58.2(8) . . . .
C8A C9A C10A C19A 74.6(8) . . . .
C11A C9A C10A C1A 58.8(8) . . . .
C8A C9A C10A C1A -168.4(6) . . . .
C2A C1A C10A C5A 49.4(8) . . . .
C2A C1A C10A C9A 167.5(6) . . . .
C2A C1A C10A C19A -70.6(7) . . . .
C10A C9A C11A C12A -172.7(6) . . . .
C8A C9A C11A C12A 51.7(9) . . . .
C9A C11A C12A O1A -174.1(6) . . . .
C9A C11A C12A C13A -50.6(9) . . . .
O1A C12A C13A C17A -63.8(9) . . . .
C11A C12A C13A C17A 177.1(6) . . . .
O1A C12A C13A C14A 172.8(6) . . . .
C11A C12A C13A C14A 53.8(8) . . . .
C12A C13A C14A C15A 175.1(6) . . . .
C17A C13A C14A C15A 43.9(7) . . . .
C12A C13A C14A C8A -60.5(8) . . . .
C17A C13A C14A C8A 168.3(6) . . . .
C12A C13A C14A C30A 63.3(8) . . . .
C17A C13A C14A C30A -67.9(7) . . . .
C7A C8A C14A C15A -66.3(9) . . . .
C9A C8A C14A C15A 174.2(6) . . . .
C18A C8A C14A C15A 52.7(8) . . . .
C7A C8A C14A C13A 179.0(6) . . . .
C9A C8A C14A C13A 59.5(8) . . . .
C18A C8A C14A C13A -61.9(8) . . . .
C7A C8A C14A C30A 56.2(8) . . . .
C9A C8A C14A C30A -63.3(8) . . . .
C18A C8A C14A C30A 175.2(6) . . . .
C13A C14A C15A C16A -37.0(8) . . . .
C8A C14A C15A C16A -156.9(6) . . . .
C30A C14A C15A C16A 77.8(7) . . . .
C14A C15A C16A C17A 18.1(9) . . . .
C12A C13A C17A C20A 77.3(9) . . . .
C14A C13A C17A C20A -156.5(6) . . . .
C12A C13A C17A C16A -158.5(6) . . . .
C14A C13A C17A C16A -32.3(7) . . . .
C15A C16A C17A C13A 8.6(8) . . . .
C15A C16A C17A C20A 137.4(7) . . . .
C25A O2A C20A C22A -43.8(10) . . . .
C25A O2A C20A C17A -162.2(6) . . . .
C25A O2A C20A C21A 78.7(8) . . . .
C13A C17A C20A O2A -71.8(8) . . . .
C16A C17A C20A O2A 169.0(6) . . . .
C13A C17A C20A C22A 171.2(6) . . . .
C16A C17A C20A C22A 52.0(9) . . . .
C13A C17A C20A C21A 46.3(9) . . . .
C16A C17A C20A C21A -72.9(8) . . . .
O2A C20A C22A C23A 47.9(9) . . . .
C17A C20A C22A C23A 161.7(7) . . . .
C21A C20A C22A C23A -73.5(9) . . . .
C20A C22A C23A C24A -56.0(10) . . . .
C22A C23A C24A C25A 55.4(10) . . . .
C20A O2A C25A C26A 164.8(6) . . . .
C20A O2A C25A C24A 44.6(10) . . . .
C20A O2A C25A C27A -79.0(9) . . . .
C23A C24A C25A O2A -48.2(10) . . . .
C23A C24A C25A C26A -164.0(7) . . . .
C23A C24A C25A C27A 75.6(9) . . . .
C3A N1A C31A N2A -179.8(7) . . . .
C3A N1A C31A S1A 1.2(9) . . . .
C2A S1A C31A N1A -0.9(7) . . . .
C2A S1A C31A N2A -180.0(7) . . . .
C10B C1B C2B C3B -21.2(12) . . . .
C10B C1B C2B S2B 155.2(5) . . . .
C31B S2B C2B C3B 0.0(6) . . . .
C31B S2B C2B C1B -177.1(7) . . . .
C1B C2B C3B N1B 176.8(7) . . . .
S2B C2B C3B N1B 0.0(10) . . . .
C1B C2B C3B C4B -2.8(14) . . . .
S2B C2B C3B C4B -179.6(6) . . . .
C31B N1B C3B C2B 0.0(11) . . . .
C31B N1B C3B C4B 179.6(7) . . . .
C2B C3B C4B C29B 124.3(8) . . . .
N1B C3B C4B C29B -55.3(10) . . . .
C2B C3B C4B C28B -120.1(8) . . . .
N1B C3B C4B C28B 60.3(9) . . . .
C2B C3B C4B C5B -2.9(11) . . . .
N1B C3B C4B C5B 177.5(7) . . . .
C3B C4B C5B C6B 167.0(6) . . . .
C29B C4B C5B C6B 43.1(9) . . . .
C28B C4B C5B C6B -76.8(8) . . . .
C3B C4B C5B C10B 34.2(9) . . . .
C29B C4B C5B C10B -89.8(8) . . . .
C28B C4B C5B C10B 150.4(6) . . . .
C10B C5B C6B C7B -56.8(8) . . . .
C4B C5B C6B C7B 167.8(6) . . . .
C5B C6B C7B C8B 57.2(9) . . . .
C6B C7B C8B C9B -51.1(9) . . . .
C6B C7B C8B C18B 70.2(8) . . . .
C6B C7B C8B C14B -170.0(6) . . . .
C7B C8B C9B C11B -175.4(6) . . . .
C18B C8B C9B C11B 66.6(8) . . . .
C14B C8B C9B C11B -54.8(7) . . . .
C7B C8B C9B C10B 49.5(8) . . . .
C18B C8B C9B C10B -68.5(8) . . . .
C14B C8B C9B C10B 170.1(6) . . . .
C2B C1B C10B C5B 47.2(8) . . . .
C2B C1B C10B C9B 165.0(6) . . . .
C2B C1B C10B C19B -73.0(8) . . . .
C6B C5B C10B C1B 169.1(6) . . . .
C4B C5B C10B C1B -57.7(8) . . . .
C6B C5B C10B C9B 51.9(8) . . . .
C4B C5B C10B C9B -174.9(6) . . . .
C6B C5B C10B C19B -73.8(8) . . . .
C4B C5B C10B C19B 59.3(8) . . . .
C11B C9B C10B C1B 58.5(8) . . . .
C8B C9B C10B C1B -167.7(6) . . . .
C11B C9B C10B C5B 175.6(6) . . . .
C8B C9B C10B C5B -50.6(8) . . . .
C11B C9B C10B C19B -59.5(8) . . . .
C8B C9B C10B C19B 74.3(8) . . . .
C10B C9B C11B C12B -168.5(6) . . . .
C8B C9B C11B C12B 54.9(9) . . . .
C9B C11B C12B O1B 179.5(6) . . . .
C9B C11B C12B C13B -54.6(9) . . . .
O1B C12B C13B C14B 177.2(6) . . . .
C11B C12B C13B C14B 56.2(8) . . . .
O1B C12B C13B C17B -58.4(10) . . . .
C11B C12B C13B C17B -179.3(6) . . . .
C12B C13B C14B C15B 175.0(6) . . . .
C17B C13B C14B C15B 41.1(7) . . . .
C12B C13B C14B C8B -59.3(8) . . . .
C17B C13B C14B C8B 166.9(6) . . . .
C12B C13B C14B C30B 64.1(8) . . . .
C17B C13B C14B C30B -69.7(7) . . . .
C7B C8B C14B C15B -68.8(8) . . . .
C9B C8B C14B C15B 172.5(6) . . . .
C18B C8B C14B C15B 49.5(8) . . . .
C7B C8B C14B C13B 175.6(6) . . . .
C9B C8B C14B C13B 56.9(7) . . . .
C18B C8B C14B C13B -66.1(8) . . . .
C7B C8B C14B C30B 53.6(8) . . . .
C9B C8B C14B C30B -65.1(7) . . . .
C18B C8B C14B C30B 171.9(6) . . . .
C13B C14B C15B C16B -41.5(7) . . . .
C8B C14B C15B C16B -162.0(6) . . . .
C30B C14B C15B C16B 72.5(7) . . . .
C14B C15B C16B C17B 26.7(8) . . . .
C15B C16B C17B C20B 128.3(7) . . . .
C15B C16B C17B C13B -1.0(8) . . . .
C12B C13B C17B C20B 81.2(9) . . . .
C14B C13B C17B C20B -151.1(6) . . . .
C12B C13B C17B C16B -152.7(7) . . . .
C14B C13B C17B C16B -24.9(7) . . . .
C25B O2B C20B C22B -44.8(9) . . . .
C25B O2B C20B C17B -163.4(6) . . . .
C25B O2B C20B C21B 76.8(8) . . . .
C16B C17B C20B O2B 172.6(6) . . . .
C13B C17B C20B O2B -65.6(8) . . . .
C16B C17B C20B C22B 55.7(9) . . . .
C13B C17B C20B C22B 177.5(6) . . . .
C16B C17B C20B C21B -68.1(8) . . . .
C13B C17B C20B C21B 53.7(9) . . . .
O2B C20B C22B C23B 47.8(9) . . . .
C17B C20B C22B C23B 161.7(7) . . . .
C21B C20B C22B C23B -74.0(9) . . . .
C20B C22B C23B C24B -56.4(9) . . . .
C22B C23B C24B C25B 56.8(9) . . . .
C20B O2B C25B C24B 46.3(9) . . . .
C20B O2B C25B C26B 166.2(6) . . . .
C20B O2B C25B C27B -77.6(9) . . . .
C23B C24B C25B O2B -49.4(9) . . . .
C23B C24B C25B C26B -164.4(7) . . . .
C23B C24B C25B C27B 74.7(8) . . . .
C3B N1B C31B N2B -178.9(7) . . . .
C3B N1B C31B S2B -0.1(9) . . . .
C2B S2B C31B N1B 0.1(7) . . . .
C2B S2B C31B N2B 179.0(7) . . . .
